data_4503707
loop_
_publ_author_name
'Ye, Junwei'
'Zhang, Jingying'
'Ning, Guiling'
'Tian, Ge'
'Chen, Yan'
'Wang, Yue'

_publ_section_title
;
 Lanthanide Coordination Polymers Constructed from Dinuclear Building
 Blocks: Novel Structure Evolution from One-Dimensional Chains to
 Three-Dimensional Architectures
;
_journal_issue 8
_journal_name_full 'Crystal Growth &amp; Design'
_journal_page_first 3098
_journal_paper_doi 10.1021/cg800310j
_journal_volume 8
_journal_year 2008
_chemical_formula_sum 'C28 H15 N4 O12 Sm'
_chemical_formula_weight 749.79
_chemical_name_systematic
; 
 ? 
;
_space_group_IT_number 2
_symmetry_cell_setting triclinic
_symmetry_space_group_name_Hall '-P 1'
_symmetry_space_group_name_H-M 'P -1'
_atom_sites_solution_hydrogens geom
_atom_sites_solution_primary direct
_atom_sites_solution_secondary difmap
_audit_creation_method SHELXL-97
_cell_angle_alpha 102.42(3)
_cell_angle_beta 112.32(3)
_cell_angle_gamma 96.10(3)
_cell_formula_units_Z 2
_cell_length_a 10.416(2)
_cell_length_b 11.110(2)
_cell_length_c 13.181(3)
_cell_measurement_reflns_used 6825
_cell_measurement_temperature 293(2)
_cell_measurement_theta_max 27.41
_cell_measurement_theta_min 2.16
_cell_volume 1347.9(6)
_computing_cell_refinement RAPID-AUTO
_computing_data_collection 'RAPID-AUTO (Rigaku, 1998)'
_computing_data_reduction RAPID-AUTO
_computing_molecular_graphics SHELXP97
_computing_publication_material SHELXL97
_computing_structure_refinement 'SHELXL97 (Sheldrick, 1997)'
_computing_structure_solution 'SHELXS97 (Sheldrick, 1997)'
_diffrn_ambient_temperature 293(2)
_diffrn_detector_area_resol_mean 10.0
_diffrn_measured_fraction_theta_full 0.991
_diffrn_measured_fraction_theta_max 0.991
_diffrn_measurement_device_type 'Rigaku RAXIS-RAPID'
_diffrn_measurement_method 'Omega scan'
_diffrn_radiation_monochromator graphite
_diffrn_radiation_source 'fine-focus sealed tube'
_diffrn_radiation_type MoK\a
_diffrn_radiation_wavelength 0.71073
_diffrn_reflns_av_R_equivalents 0.02229
_diffrn_reflns_av_sigmaI/netI 0.0205
_diffrn_reflns_limit_h_max 13
_diffrn_reflns_limit_h_min 0
_diffrn_reflns_limit_k_max 14
_diffrn_reflns_limit_k_min -14
_diffrn_reflns_limit_l_max 15
_diffrn_reflns_limit_l_min -17
_diffrn_reflns_number 6126
_diffrn_reflns_theta_full 27.47
_diffrn_reflns_theta_max 27.47
_diffrn_reflns_theta_min 1.74
_diffrn_standards_decay_% none
_diffrn_standards_interval_count none
_diffrn_standards_interval_time none
_diffrn_standards_number none
_exptl_absorpt_coefficient_mu 2.255
_exptl_absorpt_correction_T_max 0.8160
_exptl_absorpt_correction_T_min 0.5729
_exptl_absorpt_correction_type empirical
_exptl_absorpt_process_details 'Higashi (1995)'
_exptl_crystal_colour colorless
_exptl_crystal_density_diffrn 1.847
_exptl_crystal_density_meas ?
_exptl_crystal_density_method 'not measured'
_exptl_crystal_description block
_exptl_crystal_F_000 738
_exptl_crystal_size_max 0.28
_exptl_crystal_size_mid 0.26
_exptl_crystal_size_min 0.09
_refine_diff_density_max 0.683
_refine_diff_density_min -1.154
_refine_diff_density_rms 0.200
_refine_ls_extinction_coef 0
_refine_ls_extinction_method none
_refine_ls_goodness_of_fit_ref 1.043
_refine_ls_hydrogen_treatment constr
_refine_ls_matrix_type full
_refine_ls_number_parameters 406
_refine_ls_number_reflns 6126
_refine_ls_number_restraints 0
_refine_ls_restrained_S_all 1.043
_refine_ls_R_factor_all 0.0228
_refine_ls_R_factor_gt 0.0185
_refine_ls_shift/su_max 0.002
_refine_ls_shift/su_mean 0.000
_refine_ls_structure_factor_coef Fsqd
_refine_ls_weighting_details 'calc w=1/[\s^2^(Fo^2^)+(0.0482P)^2^+0.0000P] where P=(Fo^2^+2Fc^2^)/3'
_refine_ls_weighting_scheme calc
_refine_ls_wR_factor_gt 0.0558
_refine_ls_wR_factor_ref 0.0620
_reflns_number_gt 5679
_reflns_number_total 6126
_reflns_threshold_expression >2sigma(I)
_cod_data_source_file cg800310j-file003.cif
_cod_data_source_block 5
_cod_depositor_comments
;
The following automatic conversions were performed:

'_symmetry_cell_setting' value 'Triclinic' changed to 'triclinic'
according to /home/saulius/struct/CIF-dictionaries/cif_core.dic
dictionary named 'cif_core.dic' version 2.4.1 from 2010-06-29.

Automatic conversion script
Id: cif_fix_values 1715 2011-07-08 13:25:40Z adriana 

The following automatic conversions were performed:

'_exptl_crystal_density_meas' value 'not measured' was changed to '?'
- the value is perceived as not measured.

Automatic conversion script
Id: cif_fix_values 3008 2015-01-20 13:52:24Z robertas 
;
_cod_original_cell_volume 1347.9(5)
_cod_original_sg_symbol_H-M 'P-1   '
_cod_database_code 4503707

loop_
_symmetry_equiv_pos_as_xyz
'x, y, z'
'-x, -y, -z'

loop_
_atom_site_label
_atom_site_type_symbol
_atom_site_fract_x
_atom_site_fract_y
_atom_site_fract_z
_atom_site_U_iso_or_equiv
_atom_site_adp_type
_atom_site_occupancy
_atom_site_symmetry_multiplicity
_atom_site_calc_flag
_atom_site_refinement_flags
Sm Sm 0.789787(10) -0.089029(10) 0.368802(9) 0.01565(5) Uani 1 1 d .
O1 O 1.0648(2) 0.15185(18) 0.48032(16) 0.0350(5) Uani 1 1 d .
O2 O 0.84604(19) 0.12006(17) 0.34817(18) 0.0324(4) Uani 1 1 d .
O3 O 0.6948(2) 0.51338(19) 0.2986(2) 0.0455(6) Uani 1 1 d .
O4 O 0.8399(2) 0.68012(17) 0.30478(17) 0.0323(4) Uani 1 1 d .
O5 O 1.3584(2) 0.6403(2) 0.4447(2) 0.0539(7) Uani 1 1 d .
O6 O 1.3817(3) 0.4525(3) 0.3827(3) 0.0701(9) Uani 1 1 d .
O7 O 1.01531(18) 0.08441(17) 0.68057(16) 0.0267(4) Uani 1 1 d .
O8 O 0.7965(2) 0.04455(19) 0.54101(15) 0.0311(4) Uani 1 1 d .
O9 O 0.41525(17) 0.22060(16) 0.64491(15) 0.0247(4) Uani 1 1 d .
O10 O 0.5137(2) 0.39996(18) 0.78492(19) 0.0383(5) Uani 1 1 d .
O11 O 0.9638(3) 0.4207(4) 1.0938(2) 0.0910(13) Uani 1 1 d .
O12 O 1.1027(3) 0.3043(5) 1.0662(2) 0.1103(17) Uani 1 1 d .
N2 N 0.9929(3) 0.3406(3) 1.0340(2) 0.0564(9) Uani 1 1 d .
N1 N 1.3139(3) 0.5271(2) 0.4081(2) 0.0384(6) Uani 1 1 d .
N3 N 0.6350(2) -0.1670(2) 0.14965(17) 0.0246(4) Uani 1 1 d .
N4 N 0.5691(2) 0.0127(2) 0.28705(18) 0.0248(4) Uani 1 1 d .
C1 C 1.0041(3) 0.3099(2) 0.3878(2) 0.0214(4) Uani 1 1 d .
C2 C 0.8989(2) 0.3795(2) 0.3561(2) 0.0212(5) Uani 1 1 d .
H2 H 0.8063 0.3452 0.3421 0.025 Uiso 1 1 calc R
C3 C 0.9308(3) 0.4993(2) 0.3453(2) 0.0220(5) Uani 1 1 d .
C4 C 1.0677(3) 0.5499(2) 0.3638(2) 0.0255(5) Uani 1 1 d .
H4 H 1.0908 0.6303 0.3574 0.031 Uiso 1 1 calc R
C5 C 1.1698(3) 0.4772(2) 0.3920(2) 0.0263(5) Uani 1 1 d .
C6 C 1.1417(3) 0.3591(2) 0.4059(2) 0.0249(5) Uani 1 1 d .
H6A H 1.2129 0.3137 0.4267 0.030 Uiso 1 1 calc R
C7 C 0.9686(3) 0.1841(2) 0.4065(2) 0.0222(5) Uani 1 1 d .
C8 C 0.8161(3) 0.5735(2) 0.3138(2) 0.0257(5) Uani 1 1 d .
C9 C 0.8360(2) 0.1581(2) 0.7272(2) 0.0206(4) Uani 1 1 d .
C10 C 0.6991(2) 0.1804(2) 0.6924(2) 0.0206(4) Uani 1 1 d .
H10 H 0.6321 0.1404 0.6185 0.025 Uiso 1 1 calc R
C11 C 0.6616(2) 0.2621(2) 0.7671(2) 0.0205(4) Uani 1 1 d .
C12 C 0.7597(3) 0.3180(3) 0.8796(2) 0.0278(5) Uani 1 1 d .
H12A H 0.7371 0.3751 0.9299 0.033 Uiso 1 1 calc R
C13 C 0.8911(3) 0.2862(3) 0.9141(2) 0.0322(6) Uani 1 1 d .
C14 C 0.9325(3) 0.2093(3) 0.8406(2) 0.0294(5) Uani 1 1 d .
H14 H 1.0229 0.1918 0.8661 0.035 Uiso 1 1 calc R
C15 C 0.8860(3) 0.0888(2) 0.6429(2) 0.0215(5) Uani 1 1 d .
C16 C 0.5188(2) 0.2960(2) 0.7286(2) 0.0227(5) Uani 1 1 d .
C17 C 0.6638(3) -0.2557(3) 0.0813(2) 0.0334(6) Uani 1 1 d .
H17 H 0.7452 -0.2864 0.1132 0.040 Uiso 1 1 calc R
C18 C 0.5803(4) -0.3055(3) -0.0347(3) 0.0447(7) Uani 1 1 d .
H18 H 0.6055 -0.3675 -0.0789 0.054 Uiso 1 1 calc R
C19 C 0.4591(4) -0.2611(3) -0.0830(3) 0.0467(8) Uani 1 1 d .
H19 H 0.4017 -0.2926 -0.1607 0.056 Uiso 1 1 calc R
C20 C 0.4231(3) -0.1695(3) -0.0155(2) 0.0348(6) Uani 1 1 d .
C21 C 0.2983(3) -0.1172(4) -0.0592(3) 0.0458(8) Uani 1 1 d .
H21 H 0.2388 -0.1451 -0.1366 0.055 Uiso 1 1 calc R
C22 C 0.2668(3) -0.0305(4) 0.0086(3) 0.0450(8) Uani 1 1 d .
H22 H 0.1847 -0.0003 -0.0224 0.054 Uiso 1 1 calc R
C23 C 0.3552(3) 0.0180(3) 0.1278(3) 0.0340(6) Uani 1 1 d .
C24 C 0.3276(3) 0.1111(3) 0.2013(3) 0.0453(8) Uani 1 1 d .
H24 H 0.2466 0.1439 0.1738 0.054 Uiso 1 1 calc R
C25 C 0.4200(4) 0.1547(3) 0.3145(3) 0.0463(8) Uani 1 1 d .
H25 H 0.4034 0.2177 0.3642 0.056 Uiso 1 1 calc R
C26 C 0.5392(3) 0.1022(3) 0.3531(3) 0.0352(6) Uani 1 1 d .
H26 H 0.6012 0.1319 0.4299 0.042 Uiso 1 1 calc R
C27 C 0.4799(3) -0.0288(2) 0.1746(2) 0.0249(5) Uani 1 1 d .
C28 C 0.5148(3) -0.1232(2) 0.1024(2) 0.0253(5) Uani 1 1 d .
H100 H 0.4314 0.4267 0.7564 0.030 Uiso 1 1 d .

loop_
_atom_site_aniso_label
_atom_site_aniso_U_11
_atom_site_aniso_U_22
_atom_site_aniso_U_33
_atom_site_aniso_U_23
_atom_site_aniso_U_13
_atom_site_aniso_U_12
Sm 0.01233(7) 0.01571(7) 0.01723(7) 0.00452(4) 0.00412(5) 0.00389(4)
O1 0.0481(12) 0.0264(9) 0.0267(9) 0.0122(8) 0.0060(9) 0.0185(9)
O2 0.0257(9) 0.0216(9) 0.0513(12) 0.0155(8) 0.0147(9) 0.0044(7)
O3 0.0246(10) 0.0245(10) 0.0806(17) 0.0179(10) 0.0119(10) 0.0089(8)
O4 0.0357(10) 0.0202(9) 0.0400(11) 0.0123(8) 0.0109(8) 0.0117(8)
O5 0.0346(12) 0.0336(12) 0.0882(19) 0.0269(12) 0.0167(12) -0.0015(9)
O6 0.0452(15) 0.0526(16) 0.132(3) 0.0259(17) 0.0554(17) 0.0182(12)
O7 0.0197(9) 0.0274(9) 0.0343(10) 0.0037(7) 0.0146(7) 0.0071(7)
O8 0.0317(10) 0.0381(11) 0.0226(9) 0.0030(8) 0.0108(8) 0.0167(8)
O9 0.0166(8) 0.0229(8) 0.0319(9) 0.0059(7) 0.0086(7) 0.0016(6)
O10 0.0232(9) 0.0265(10) 0.0501(12) -0.0032(9) 0.0047(9) 0.0130(8)
O11 0.0645(19) 0.135(3) 0.0334(14) -0.0288(17) 0.0004(13) 0.040(2)
O12 0.063(2) 0.183(4) 0.0416(16) -0.013(2) -0.0135(14) 0.074(2)
N2 0.0356(15) 0.088(2) 0.0253(13) -0.0073(14) 0.0011(11) 0.0236(15)
N1 0.0280(12) 0.0358(13) 0.0552(16) 0.0218(12) 0.0167(11) 0.0061(10)
N3 0.0237(10) 0.0252(10) 0.0223(10) 0.0064(8) 0.0067(8) 0.0050(8)
N4 0.0211(10) 0.0222(10) 0.0280(11) 0.0071(8) 0.0066(8) 0.0058(8)
C1 0.0234(11) 0.0162(10) 0.0226(11) 0.0067(9) 0.0064(9) 0.0056(8)
C2 0.0198(11) 0.0188(11) 0.0215(11) 0.0058(9) 0.0045(9) 0.0052(9)
C3 0.0256(12) 0.0173(10) 0.0193(11) 0.0044(8) 0.0049(9) 0.0070(9)
C4 0.0295(13) 0.0188(11) 0.0285(12) 0.0099(9) 0.0102(10) 0.0057(9)
C5 0.0220(12) 0.0244(12) 0.0318(13) 0.0088(10) 0.0100(10) 0.0041(9)
C6 0.0219(12) 0.0210(11) 0.0326(13) 0.0095(10) 0.0098(10) 0.0097(9)
C7 0.0268(12) 0.0176(11) 0.0260(11) 0.0088(9) 0.0121(10) 0.0098(9)
C8 0.0266(12) 0.0178(11) 0.0261(12) 0.0038(9) 0.0043(10) 0.0080(9)
C9 0.0200(11) 0.0209(11) 0.0226(11) 0.0054(9) 0.0103(9) 0.0065(9)
C10 0.0172(11) 0.0212(11) 0.0221(11) 0.0050(9) 0.0075(9) 0.0032(8)
C11 0.0165(11) 0.0194(11) 0.0269(12) 0.0063(9) 0.0100(9) 0.0055(8)
C12 0.0231(12) 0.0311(13) 0.0270(12) 0.0009(10) 0.0112(10) 0.0079(10)
C13 0.0244(13) 0.0437(16) 0.0211(12) 0.0017(11) 0.0046(10) 0.0106(11)
C14 0.0193(12) 0.0394(15) 0.0274(13) 0.0065(11) 0.0074(10) 0.0124(10)
C15 0.0245(12) 0.0186(11) 0.0260(12) 0.0073(9) 0.0136(10) 0.0081(9)
C16 0.0185(11) 0.0217(11) 0.0292(12) 0.0076(9) 0.0107(9) 0.0062(9)
C17 0.0351(15) 0.0327(14) 0.0308(14) 0.0060(11) 0.0131(12) 0.0080(11)
C18 0.054(2) 0.0405(17) 0.0307(15) -0.0017(13) 0.0159(14) 0.0064(14)
C19 0.0482(19) 0.053(2) 0.0206(13) 0.0019(13) 0.0027(13) -0.0024(15)
C20 0.0289(14) 0.0428(16) 0.0226(13) 0.0114(11) 0.0011(10) -0.0018(12)
C21 0.0315(16) 0.061(2) 0.0308(15) 0.0202(15) -0.0044(12) 0.0026(14)
C22 0.0250(14) 0.061(2) 0.0441(18) 0.0285(16) 0.0008(12) 0.0121(14)
C23 0.0224(13) 0.0402(15) 0.0412(15) 0.0233(13) 0.0073(11) 0.0119(11)
C24 0.0305(15) 0.0500(19) 0.059(2) 0.0256(16) 0.0122(14) 0.0241(14)
C25 0.0415(18) 0.0434(18) 0.057(2) 0.0122(15) 0.0200(15) 0.0251(15)
C26 0.0309(14) 0.0317(14) 0.0377(15) 0.0055(12) 0.0085(12) 0.0148(11)
C27 0.0174(11) 0.0277(12) 0.0277(12) 0.0139(10) 0.0039(9) 0.0047(9)
C28 0.0207(11) 0.0292(12) 0.0210(11) 0.0099(10) 0.0031(9) 0.0003(9)

loop_
_atom_type_symbol
_atom_type_description
_atom_type_scat_dispersion_real
_atom_type_scat_dispersion_imag
_atom_type_scat_source
C C 0.0033 0.0016 'International Tables Vol C Tables 4.2.6.8 and 6.1.1.4'
H H 0.0000 0.0000 'International Tables Vol C Tables 4.2.6.8 and 6.1.1.4'
N N 0.0061 0.0033 'International Tables Vol C Tables 4.2.6.8 and 6.1.1.4'
O O 0.0106 0.0060 'International Tables Vol C Tables 4.2.6.8 and 6.1.1.4'
Sm Sm -0.1638 3.4418 'International Tables Vol C Tables 4.2.6.8 and 6.1.1.4'

loop_
_geom_angle_atom_site_label_1
_geom_angle_atom_site_label_2
_geom_angle_atom_site_label_3
_geom_angle
_geom_angle_site_symmetry_1
_geom_angle_site_symmetry_3
O1 Sm O7 83.55(8) 2_756 2_756
O1 Sm O9 91.90(8) 2_756 2_656
O7 Sm O9 144.45(6) 2_756 2_656
O1 Sm O8 72.06(7) 2_756 .
O7 Sm O8 123.61(7) 2_756 .
O9 Sm O8 87.63(8) 2_656 .
O1 Sm O2 121.60(8) 2_756 .
O7 Sm O2 73.11(7) 2_756 .
O9 Sm O2 135.89(6) 2_656 .
O8 Sm O2 77.99(8) . .
O1 Sm N3 142.54(7) 2_756 .
O7 Sm N3 85.35(7) 2_756 .
O9 Sm N3 77.05(7) 2_656 .
O8 Sm N3 141.31(7) . .
O2 Sm N3 88.65(8) . .
O1 Sm N4 146.84(8) 2_756 .
O7 Sm N4 126.76(7) 2_756 .
O9 Sm N4 71.12(7) 2_656 .
O8 Sm N4 78.79(7) . .
O2 Sm N4 65.28(7) . .
N3 Sm N4 62.70(7) . .
O1 Sm O4 67.00(7) 2_756 1_545
O7 Sm O4 67.20(7) 2_756 1_545
O9 Sm O4 78.53(7) 2_656 1_545
O8 Sm O4 136.03(7) . 1_545
O2 Sm O4 138.15(7) . 1_545
N3 Sm O4 75.70(7) . 1_545
N4 Sm O4 132.57(7) . 1_545
C7 O1 Sm 168.8(2) . 2_756
C7 O2 Sm 118.61(15) . .
C8 O4 Sm 140.76(19) . 1_565
C15 O7 Sm 142.58(17) . 2_756
C15 O8 Sm 136.30(16) . .
C16 O9 Sm 132.40(17) . 2_656
C16 O10 H100 116.0 . .
O11 N2 O12 123.5(3) . .
O11 N2 C13 118.4(3) . .
O12 N2 C13 118.1(3) . .
O6 N1 O5 123.9(3) . .
O6 N1 C5 117.9(3) . .
O5 N1 C5 118.3(3) . .
C17 N3 C28 117.5(2) . .
C17 N3 Sm 121.96(18) . .
C28 N3 Sm 120.38(16) . .
C26 N4 C27 118.1(2) . .
C26 N4 Sm 121.87(17) . .
C27 N4 Sm 120.06(16) . .
C6 C1 C2 119.9(2) . .
C6 C1 C7 120.5(2) . .
C2 C1 C7 119.5(2) . .
C3 C2 C1 120.7(2) . .
C3 C2 H2 119.7 . .
C1 C2 H2 119.7 . .
C4 C3 C2 120.0(2) . .
C4 C3 C8 120.4(2) . .
C2 C3 C8 119.6(2) . .
C3 C4 C5 118.2(2) . .
C3 C4 H4 120.9 . .
C5 C4 H4 120.9 . .
C6 C5 C4 123.0(2) . .
C6 C5 N1 118.0(2) . .
C4 C5 N1 119.1(2) . .
C5 C6 C1 118.2(2) . .
C5 C6 H6A 120.9 . .
C1 C6 H6A 120.9 . .
O2 C7 O1 124.8(2) . .
O2 C7 C1 118.0(2) . .
O1 C7 C1 117.2(2) . .
O4 C8 O3 125.3(2) . .
O4 C8 C3 121.8(2) . .
O3 C8 C3 112.9(2) . .
C10 C9 C14 119.6(2) . .
C10 C9 C15 121.2(2) . .
C14 C9 C15 118.9(2) . .
C11 C10 C9 120.5(2) . .
C11 C10 H10 119.7 . .
C9 C10 H10 119.7 . .
C10 C11 C12 120.0(2) . .
C10 C11 C16 121.3(2) . .
C12 C11 C16 118.6(2) . .
C13 C12 C11 118.1(2) . .
C13 C12 H12A 121.0 . .
C11 C12 H12A 121.0 . .
C14 C13 C12 122.9(2) . .
C14 C13 N2 118.8(2) . .
C12 C13 N2 118.3(2) . .
C13 C14 C9 118.6(2) . .
C13 C14 H14 120.7 . .
C9 C14 H14 120.7 . .
O7 C15 O8 126.1(2) . .
O7 C15 C9 116.5(2) . .
O8 C15 C9 117.4(2) . .
O10 C16 O9 125.3(2) . .
O10 C16 C11 115.2(2) . .
O9 C16 C11 119.5(2) . .
N3 C17 C18 124.2(3) . .
N3 C17 H17 117.9 . .
C18 C17 H17 117.9 . .
C17 C18 C19 118.5(3) . .
C17 C18 H18 120.7 . .
C19 C18 H18 120.7 . .
C20 C19 C18 119.7(3) . .
C20 C19 H19 120.1 . .
C18 C19 H19 120.1 . .
C19 C20 C28 118.1(3) . .
C19 C20 C21 123.4(3) . .
C28 C20 C21 118.4(3) . .
C22 C21 C20 121.6(3) . .
C22 C21 H21 119.2 . .
C20 C21 H21 119.2 . .
C21 C22 C23 121.9(3) . .
C21 C22 H22 119.0 . .
C23 C22 H22 119.0 . .
C24 C23 C27 117.6(3) . .
C24 C23 C22 123.7(3) . .
C27 C23 C22 118.8(3) . .
C25 C24 C23 120.0(3) . .
C25 C24 H24 120.0 . .
C23 C24 H24 120.0 . .
C24 C25 C26 118.5(3) . .
C24 C25 H25 120.8 . .
C26 C25 H25 120.8 . .
N4 C26 C25 123.8(3) . .
N4 C26 H26 118.1 . .
C25 C26 H26 118.1 . .
N4 C27 C23 122.1(3) . .
N4 C27 C28 118.0(2) . .
C23 C27 C28 119.9(2) . .
N3 C28 C20 121.9(3) . .
N3 C28 C27 118.7(2) . .
C20 C28 C27 119.4(2) . .

loop_
_geom_bond_atom_site_label_1
_geom_bond_atom_site_label_2
_geom_bond_distance
_geom_bond_site_symmetry_2
Sm O1 2.296(2) 2_756
Sm O7 2.3543(18) 2_756
Sm O9 2.3792(18) 2_656
Sm O8 2.402(2) .
Sm O2 2.4325(18) .
Sm N3 2.604(2) .
Sm N4 2.631(2) .
Sm O4 2.693(2) 1_545
O1 C7 1.252(3) .
O1 Sm 2.296(2) 2_756
O2 C7 1.246(3) .
O3 C8 1.286(3) .
O4 C8 1.224(3) .
O4 Sm 2.6926(19) 1_565
O5 N1 1.214(3) .
O6 N1 1.217(4) .
O7 C15 1.257(3) .
O7 Sm 2.3543(18) 2_756
O8 C15 1.258(3) .
O9 C16 1.260(3) .
O9 Sm 2.3792(18) 2_656
O10 C16 1.251(3) .
O10 H100 0.9061 .
O11 N2 1.201(4) .
O12 N2 1.206(4) .
N2 C13 1.472(4) .
N1 C5 1.462(3) .
N3 C17 1.326(4) .
N3 C28 1.363(3) .
N4 C26 1.320(3) .
N4 C27 1.357(3) .
C1 C6 1.388(3) .
C1 C2 1.394(3) .
C1 C7 1.502(3) .
C2 C3 1.388(3) .
C2 H2 0.9300 .
C3 C4 1.384(4) .
C3 C8 1.504(3) .
C4 C5 1.390(3) .
C4 H4 0.9300 .
C5 C6 1.379(3) .
C6 H6A 0.9300 .
C9 C10 1.390(3) .
C9 C14 1.393(3) .
C9 C15 1.501(3) .
C10 C11 1.389(3) .
C10 H10 0.9300 .
C11 C12 1.395(3) .
C11 C16 1.496(3) .
C12 C13 1.381(4) .
C12 H12A 0.9300 .
C13 C14 1.376(4) .
C14 H14 0.9300 .
C17 C18 1.388(4) .
C17 H17 0.9300 .
C18 C19 1.378(5) .
C18 H18 0.9300 .
C19 C20 1.383(5) .
C19 H19 0.9300 .
C20 C28 1.420(3) .
C20 C21 1.448(4) .
C21 C22 1.323(5) .
C21 H21 0.9300 .
C22 C23 1.428(4) .
C22 H22 0.9300 .
C23 C24 1.390(5) .
C23 C27 1.419(3) .
C24 C25 1.374(5) .
C24 H24 0.9300 .
C25 C26 1.393(4) .
C25 H25 0.9300 .
C26 H26 0.9300 .
C27 C28 1.433(4) .

loop_
_geom_hbond_atom_site_label_D
_geom_hbond_atom_site_label_H
_geom_hbond_atom_site_label_A
_geom_hbond_distance_DH
_geom_hbond_distance_HA
_geom_hbond_distance_DA
_geom_hbond_angle_DHA
_geom_hbond_site_symmetry_A
O10 H100 O3 0.91 1.54 2.437(3) 170.6 2_666
C19 H19 O3 0.93 2.55 3.265(4) 134.0 2_655
C25 H25 O6 0.93 2.61 3.345(4) 136.5 1_455
C10 H10 O5 0.93 2.74 2.928(3) 92.0 2_766
C26 H26 O5 0.93 2.60 3.216(4) 124.1 2_766
C18 H18 O10 0.93 2.64 3.429(4) 142.6 1_544
C24 H24 O12 0.93 2.73 3.578(5) 151.5 1_454
